data_1522028
loop_
_publ_author_name
'Taviot-Gueho, C.'
'Chopinet, C.'
'Mozdzierz, N.'
'Palvadeau, P.'
'Rouxel, J.'
'Leone, P.'

_publ_section_title
;
 Synthesis and structural characterisation of La4 Mn3 Ge5.2 Si0.8 O22, a
 new compound with the perrierite structure
;
_journal_name_full 'Journal of Solid State Chemistry'
_journal_page_first 247
_journal_page_last 250
_journal_volume 147
_journal_year 1999
_chemical_formula_sum 'Ge5.2 La4 Mn3 O22 Si0.8'
_chemical_name_systematic 'La4 Mn3 Ge2 (Ge3.2 Si0.8) O22'
_space_group_IT_number 14
_symmetry_space_group_name_Hall '-P 2ybc'
_symmetry_space_group_name_H-M 'P 1 21/c 1'
_cell_angle_alpha 90
_cell_angle_beta 114.09
_cell_angle_gamma 90
_cell_formula_units_Z 2
_cell_length_a 11.956
_cell_length_b 5.642
_cell_length_c 14.18
_cell_volume 873.215
_citation_journal_id_ASTM JSSCBI
_cod_data_source_file Taviot-Gueho_JSSCBI_1999_297.cif
_cod_data_source_block Ge5.2La4Mn3O22Si0.8
_cod_original_cell_volume 873.2147
_cod_database_code 1522028

loop_
_symmetry_equiv_pos_as_xyz
x,y,z
-x,y+1/2,-z+1/2
-x,-y,-z
x,-y-1/2,z-1/2

loop_
_atom_site_label
_atom_site_type_symbol
_atom_site_fract_x
_atom_site_fract_y
_atom_site_fract_z
_atom_site_occupancy
_atom_site_U_iso_or_equiv
O8 O-2 0.4187 0.508 0.0813 1 0.0
Ge3 Ge+4 0.0439 0.509 0.66 0.8 0.0
O2 O-2 0.322 0.241 0.9367 1 0.0
O4 O-2 0.381 0.76 0.7139 1 0.0
Mn1 Mn+2 0 0 0.5 1 0.0
O9 O-2 0.1786 0.549 0.0026 1 0.0
O7 O-2 0.5113 0.008 0.9149 1 0.0
O1 O-2 0.323 0.754 0.9178 1 0.0
Si2 Si+4 0.0439 0.509 0.66 0.2 0.0
O11 O-2 0.88928 0.482 0.6324 1 0.0
Mn2 Mn+3 0.4986 0.0107 0.7276 1 0.0
La1 La+3 0.75759 -0.0277 0.2365 1 0.0
Ge2 Ge+4 0.2366 0.5021 0.9134 0.8 0.0
O10 O-2 0.137 0.432 0.7878 1 0.0
O5 O-2 0.101 0.297 0.6015 1 0.0
Ge1 Ge+4 0.4999 0.7514 0.9962 1 0.0
O3 O-2 0.381 0.264 0.7105 1 0.0
O6 O-2 0.097 0.775 0.6356 1 0.0
Si1 Si+4 0.2366 0.5021 0.9134 0.2 0.0
La2 La+3 0.2359 0.9735 0.05417 1 0.0
